data_7117238
loop_
_publ_author_name
'Luisa Ciano'
'Natalie Fey'
'Connor J. V. Halliday'
'Jason M. Lynam'
'Lucy M. Milner'
'Nimesh Mistry'
'Natalie E. Pridmore'
'Nell S. Townsend'
'Adrian C. Whitwood'

_publ_section_title
;
 Dispersion, solvent and metal effects in the binding of gold cations to
 alkynyl ligands: implications for Au(I) catalysis
;
_journal_name_full Chem.Commun.
_journal_page_first 9702
_journal_paper_doi 10.1039/C5cc02629F
_journal_volume 51
_journal_year 2015
_chemical_formula_moiety 'C51 H47 Au2 N P, F6 Sb, 1(C7 H8)'
_chemical_formula_sum 'C58.01 H55.02 Au2 F6 N P Sb'
_chemical_formula_weight 1426.78
_chemical_name_systematic
;
 ?
;
_space_group_crystal_system orthorhombic
_space_group_IT_number 60
_space_group_name_Hall '-P 2n 2ab'
_space_group_name_H-M_alt 'P b c n'
_symmetry_space_group_name_Hall '-P 2n 2ab'
_symmetry_space_group_name_H-M 'P b c n'
_atom_sites_solution_hydrogens geom
_atom_sites_solution_primary direct
_audit_creation_date 2014-04-25
_audit_creation_method
;
Olex2 1.2
(compiled 2014.03.20 svn.r2914 for OlexSys, GUI svn.r4816)
;
_audit_update_record
;
2014-11-04 deposited with the CCDC.
2015-04-30 downloaded from the CCDC.
;
_cell_angle_alpha 90
_cell_angle_beta 90
_cell_angle_gamma 90
_cell_formula_units_Z 8
_cell_length_a 24.291(3)
_cell_length_b 17.933(2)
_cell_length_c 24.334(3)
_cell_measurement_reflns_used 9320
_cell_measurement_temperature 150
_cell_measurement_theta_max 66.79
_cell_measurement_theta_min 3.06
_cell_volume 10600(2)
_computing_data_reduction 'SAINT v8.34A (Bruker, 2013)'
_computing_molecular_graphics 'Olex2 (Dolomanov et al., 2009)'
_computing_publication_material 'Olex2 (Dolomanov et al., 2009)'
_computing_structure_refinement 'ShelXL (Sheldrick, 2008)'
_computing_structure_solution 'ShelXS (Sheldrick, 2008)'
_diffrn_ambient_temperature 150
_diffrn_measured_fraction_theta_full 0.977
_diffrn_measured_fraction_theta_max 0.996
_diffrn_measurement_device_type 'Bruker APEX-II CCD'
_diffrn_measurement_method '\f and \w scans'
_diffrn_radiation_monochromator graphite
_diffrn_radiation_type CuK\a
_diffrn_radiation_wavelength 1.54178
_diffrn_reflns_av_R_equivalents 0.0635
_diffrn_reflns_av_unetI/netI 0.0211
_diffrn_reflns_laue_measured_fraction_full 0.977
_diffrn_reflns_laue_measured_fraction_max 0.996
_diffrn_reflns_limit_h_max 20
_diffrn_reflns_limit_h_min -28
_diffrn_reflns_limit_k_max 21
_diffrn_reflns_limit_k_min -21
_diffrn_reflns_limit_l_max 28
_diffrn_reflns_limit_l_min -28
_diffrn_reflns_number 167357
_diffrn_reflns_point_group_measured_fraction_full 0.977
_diffrn_reflns_point_group_measured_fraction_max 0.996
_diffrn_reflns_theta_full 67.679
_diffrn_reflns_theta_max 66.881
_diffrn_reflns_theta_min 3.063
_diffrn_standards_number 0
_exptl_absorpt_coefficient_mu 14.988
_exptl_absorpt_correction_T_max 0.7530
_exptl_absorpt_correction_T_min 0.5533
_exptl_absorpt_correction_type multi-scan
_exptl_absorpt_process_details
'SADABS-2012/1 (Bruker,2012) was used for absorption correction. wR2(int) was 0.0984 before and 0.0702 after correction. The Ratio of minimum to maximum transmission is 0.7348. The \l/2 correction factor is 0.0015.'
_exptl_crystal_colour 'clear green'
_exptl_crystal_colour_lustre clear
_exptl_crystal_colour_modifier .
_exptl_crystal_colour_primary green
_exptl_crystal_density_diffrn 1.788
_exptl_crystal_density_meas .
_exptl_crystal_description plate
_exptl_crystal_F_000 5504.8
_exptl_crystal_size_max 0.25
_exptl_crystal_size_mid 0.15
_exptl_crystal_size_min 0.04
_refine_diff_density_max 1.451
_refine_diff_density_min -1.365
_refine_diff_density_rms 0.131
_refine_ls_extinction_coef .
_refine_ls_extinction_method none
_refine_ls_goodness_of_fit_ref 1.209
_refine_ls_hydrogen_treatment constr
_refine_ls_matrix_type full
_refine_ls_number_parameters 759
_refine_ls_number_reflns 9391
_refine_ls_number_restraints 238
_refine_ls_restrained_S_all 1.295
_refine_ls_R_factor_all 0.0446
_refine_ls_R_factor_gt 0.0437
_refine_ls_shift/su_max 0.001
_refine_ls_shift/su_mean 0.000
_refine_ls_structure_factor_coef Fsqd
_refine_ls_weighting_details 'w=1/[\s^2^(Fo^2^)+(0.0293P)^2^+72.8034P] where P=(Fo^2^+2Fc^2^)/3'
_refine_ls_weighting_scheme calc
_refine_ls_wR_factor_gt 0.1033
_refine_ls_wR_factor_ref 0.1038
_reflns_Friedel_coverage 0.000
_reflns_friedel_fraction_full .
_reflns_friedel_fraction_max .
_reflns_number_gt 9156
_reflns_number_total 9391
_reflns_threshold_expression 'I > 2\s(I)'
_cod_data_source_file c5cc02629f2.cif
_cod_data_source_block '[5]SbF6.C6H5Ch3'
_cod_database_code 7117238
_shelxl_version_number 2013-4
_shelx_space_group_comment
;
The symmetry employed for this shelxl refinement is uniquely defined
by the following loop, which should always be used as a source of
symmetry information in preference to the above space-group names.
They are only intended as comments.
;
_olex2_refinement_description
;
1. Fixed Uiso
 At 1.2 times of:
  All C(H) groups
 At 1.5 times of:
  All C(H,H,H) groups
2. Restrained distances
 C30-C31 = C30-C32 = C30-C33
 1.53 with sigma of 0.02
 C30-C31A = C30-C32A = C30-C33A
 1.53 with sigma of 0.02
 C52-C58
 1.49 with sigma of 0.02
 C52A-C58A
 1.49 with sigma of 0.02
 C52B-C58B
 1.49 with sigma of 0.02
 F2-F3 = F3-F4 = F4-F5 = F5-F2
 2.22 with sigma of 0.04
 F1-F2 = F1-F3 = F1-F4 = F1-F5
 2.22 with sigma of 0.04
 F2A-F3A = F3A-F4A = F4A-F5A = F5A-F2A
 2.22 with sigma of 0.04
 F1A-F2A = F1A-F3A = F1A-F4A = F1A-F5A
 2.22 with sigma of 0.04
 F6A-F2A = F6A-F3A = F6A-F4A = F6A-F5A
 2.22 with sigma of 0.04
 F6-F2 = F6-F3 = F6-F4 = F6-F5
 2.22 with sigma of 0.04
 C31-C32 = C32-C33 = C33-C31
 2.5 with sigma of 0.04
 C31A-C32A = C32A-C33A = C33A-C31A
 2.5 with sigma of 0.04
 C58-C53
 2.5 with sigma of 0.005
 C58-C57
 2.5 with sigma of 0.005
 C58A-C53A
 2.5 with sigma of 0.005
 C58A-C57A
 2.5 with sigma of 0.005
 C58B-C53B
 2.5 with sigma of 0.005
 C58B-C57B
 2.5 with sigma of 0.005
 Sb1-F1 \\sim Sb1A-F1A \\sim Sb1-F2 \\sim Sb1A-F2A \\sim Sb1-F3 \\sim Sb1A-F3A
\\sim Sb1-F4 \\sim Sb1A-F4A
 \\sim Sb1-F5 \\sim Sb1A-F5A \\sim Sb1-F6 \\sim Sb1A-F6A
 with sigma of 0.005
3. Uiso/Uaniso restraints and constraints
Uanis(C52) \\sim Ueq, Uanis(C53) \\sim Ueq, Uanis(C54) \\sim Ueq, Uanis(C55)
\\sim Ueq, Uanis(C56) \\sim Ueq, Uanis(C57) \\sim Ueq, Uanis(C58) \\sim Ueq:
with sigma of 0.02 and sigma for terminal atoms of 0.04
Uanis(C52A) \\sim Ueq, Uanis(C53A) \\sim Ueq, Uanis(C54A) \\sim Ueq,
Uanis(C55A) \\sim Ueq, Uanis(C56A) \\sim Ueq, Uanis(C57A) \\sim Ueq,
Uanis(C58A) \\sim Ueq: with sigma of 0.02 and sigma for terminal atoms of 0.04
Uanis(C52B) \\sim Ueq, Uanis(C53B) \\sim Ueq, Uanis(C54B) \\sim Ueq,
Uanis(C55B) \\sim Ueq, Uanis(C56B) \\sim Ueq, Uanis(C57B) \\sim Ueq,
Uanis(C58B) \\sim Ueq: with sigma of 0.02 and sigma for terminal atoms of 0.04
Uanis(Sb1) = Uanis(Sb1A)
Uanis(C31) = Uanis(C32A)
Uanis(C32) = Uanis(C33A)
Uanis(F2) = Uanis(F4A)
Uanis(F4) = Uanis(F2A)
Uanis(F1) = Uanis(F6A)
Uanis(F3) = Uanis(F5A)
Uanis(F5) = Uanis(F3A)
Uanis(F6) = Uanis(F1A)
Uanis(C33) = Uanis(C31A)
4. Others
 1*[Sof(C52)+Sof(C57)+Sof(H57)+Sof(C56)+Sof(H56)+Sof(C55)+Sof(H55)+Sof(C54)+
 Sof(H54)+Sof(C53)+Sof(H53)+Sof(C58)+Sof(H58A)+Sof(H58B)+Sof(H58C)]+1*
 [Sof(C52A)+Sof(C57A)+Sof(H57A)+Sof(C56A)+Sof(H56A)+Sof(C55A)+Sof(H55A)+
 Sof(C54A)+Sof(H54A)+Sof(C53A)+Sof(H53A)+Sof(C58A)+Sof(H58G)+Sof(H58H)+
 Sof(H58I)]+1*[Sof(C52B)+Sof(C53B)+Sof(H53B)+Sof(C54B)+Sof(H54B)+Sof(C55B)+
 Sof(H55B)+Sof(C56B)+Sof(H56B)+Sof(C57B)+Sof(H57B)+Sof(C58B)+Sof(H58D)+
 Sof(H58E)+Sof(H58F)]=1 with esd of 0.005
 Sof(C31A)=Sof(H31D)=Sof(H31E)=Sof(H31F)=Sof(C32A)=Sof(H32D)=Sof(H32E)=
 Sof(H32F)=Sof(C33A)=Sof(H33D)=Sof(H33E)=Sof(H33F)=1-FVAR(1)
 Sof(C31)=Sof(H31A)=Sof(H31B)=Sof(H31C)=Sof(C32)=Sof(H32A)=Sof(H32B)=Sof(H32C)=
 Sof(C33)=Sof(H33A)=Sof(H33B)=Sof(H33C)=FVAR(1)
 Sof(F1A)=Sof(F2A)=Sof(F3A)=Sof(F4A)=Sof(F5A)=Sof(F6A)=Sof(Sb1A)=1-FVAR(2)
 Sof(F1)=Sof(F2)=Sof(F3)=Sof(F4)=Sof(F5)=Sof(F6)=Sof(Sb1)=FVAR(2)
 Sof(C52)=Sof(C57)=Sof(H57)=Sof(C56)=Sof(H56)=Sof(C55)=Sof(H55)=Sof(C54)=
 Sof(H54)=Sof(C53)=Sof(H53)=Sof(C58)=Sof(H58A)=Sof(H58B)=Sof(H58C)=FVAR(3)
 Sof(C52A)=Sof(C57A)=Sof(H57A)=Sof(C56A)=Sof(H56A)=Sof(C55A)=Sof(H55A)=
 Sof(C54A)=Sof(H54A)=Sof(C53A)=Sof(H53A)=Sof(C58A)=Sof(H58G)=Sof(H58H)=
 Sof(H58I)=FVAR(4)
 Sof(C52B)=Sof(C53B)=Sof(H53B)=Sof(C54B)=Sof(H54B)=Sof(C55B)=Sof(H55B)=
 Sof(C56B)=Sof(H56B)=Sof(C57B)=Sof(H57B)=Sof(C58B)=Sof(H58D)=Sof(H58E)=
 Sof(H58F)=FVAR(5)
5.a Aromatic/amide H refined with riding coordinates:
 C4(H4), C5(H5), C6(H6), C7(H7), C8(H8), C10(H10), C12(H12), C13(H13),
 C16(H16), C17(H17), C18(H18), C21(H21), C22(H22), C24(H24), C35(H35), C36(H36),
  C37(H37), C38(H38), C39(H39), C41(H41), C42(H42), C43(H43), C44(H44),
 C45(H45), C47(H47), C48(H48), C49(H49), C50(H50), C51(H51), C57(H57), C56(H56),
  C55(H55), C54(H54), C53(H53), C53B(H53B), C54B(H54B), C55B(H55B), C56B(H56B),
 C57B(H57B), C57A(H57A), C56A(H56A), C55A(H55A), C54A(H54A), C53A(H53A)
5.b Fitted hexagon refined as free rotating group:
 C52(C57,C56,C55,C54,C53), C52B(C53B,C54B,C55B,C56B,C57B), C52A(C57A,C56A,C55A,
 C54A,C53A)
5.c Idealised Me refined as rotating group:
 C27(H27A,H27B,H27C), C28(H28A,H28B,H28C), C29(H29A,H29B,H29C), C31(H31A,H31B,
 H31C), C31A(H31D,H31E,H31F), C32(H32A,H32B,H32C), C32A(H32D,H32E,H32F),
 C33(H33A,H33B,H33C), C33A(H33D,H33E,H33F), C58(H58A,H58B,H58C), C58B(H58D,H58E,
 H58F), C58A(H58G,H58H,H58I)
;
_olex2_computing_structure_refinement_long 'ShelXL (Sheldrick, 2008)'

loop_
_space_group_symop_operation_xyz
'x, y, z'
'-x+1/2, -y+1/2, z+1/2'
'x+1/2, -y+1/2, -z'
'-x, y, -z+1/2'
'-x, -y, -z'
'x-1/2, y-1/2, -z-1/2'
'-x-1/2, y-1/2, z'
'x, -y, z-1/2'

loop_
_atom_site_label
_atom_site_type_symbol
_atom_site_fract_x
_atom_site_fract_y
_atom_site_fract_z
_atom_site_U_iso_or_equiv
_atom_site_adp_type
_atom_site_occupancy
_atom_site_site_symmetry_order
_atom_site_calc_flag
_atom_site_refinement_flags_posn
_atom_site_refinement_flags_adp
_atom_site_refinement_flags_occupancy
_atom_site_disorder_assembly
_atom_site_disorder_group
Au1 Au 0.17618(2) 0.28337(2) 0.26519(2) 0.03971(9) Uani 1 1 d . . . . .
Au2 Au 0.06889(2) 0.19227(2) 0.24005(2) 0.03661(9) Uani 1 1 d . . . . .
C1 C 0.0916(3) 0.2649(4) 0.2980(3) 0.0424(16) Uani 1 1 d . . . . .
C2 C 0.1082(3) 0.3117(4) 0.3291(3) 0.0377(15) Uani 1 1 d . . . . .
C3 C 0.1205(3) 0.3635(4) 0.3723(3) 0.0396(15) Uani 1 1 d . . . . .
C4 C 0.1463(3) 0.4313(4) 0.3615(3) 0.0534(19) Uani 1 1 d . . . . .
H4 H 0.1552 0.4447 0.3248 0.064 Uiso 1 1 calc R . . . .
C5 C 0.1589(4) 0.4791(5) 0.4043(4) 0.066(2) Uani 1 1 d . . . . .
H5 H 0.1772 0.5249 0.3971 0.079 Uiso 1 1 calc R . . . .
C6 C 0.1449(4) 0.4602(6) 0.4574(4) 0.072(3) Uani 1 1 d . . . . .
H6 H 0.1534 0.4931 0.4868 0.087 Uiso 1 1 calc R . . . .
C7 C 0.1190(4) 0.3949(6) 0.4678(4) 0.076(3) Uani 1 1 d . . . . .
H7 H 0.1092 0.3824 0.5044 0.091 Uiso 1 1 calc R . . . .
C8 C 0.1067(4) 0.3460(5) 0.4250(3) 0.055(2) Uani 1 1 d . . . . .
H8 H 0.0887 0.3002 0.4327 0.066 Uiso 1 1 calc R . . . .
C9 C 0.0818(3) 0.0929(4) 0.2826(3) 0.0440(17) Uani 1 1 d . . . . .
C10 C 0.0996(3) 0.0810(4) 0.3355(3) 0.0470(17) Uani 1 1 d . . . . .
H10 H 0.1075 0.1228 0.3581 0.056 Uiso 1 1 calc R . . . .
C11 C 0.1062(3) 0.0095(5) 0.3569(4) 0.058(2) Uani 1 1 d . . . . .
C12 C 0.0920(3) -0.0508(5) 0.3232(4) 0.065(2) Uani 1 1 d . . . . .
H12 H 0.0947 -0.1001 0.3372 0.078 Uiso 1 1 calc R . . . .
C13 C 0.0739(3) -0.0396(5) 0.2699(4) 0.064(2) Uani 1 1 d . . . . .
H13 H 0.0646 -0.0815 0.2479 0.077 Uiso 1 1 calc R . . . .
C14 C 0.0692(3) 0.0305(4) 0.2480(3) 0.0450(17) Uani 1 1 d . . . . .
C15 C 0.0546(3) 0.0474(4) 0.1914(3) 0.0445(17) Uani 1 1 d . . . . .
C16 C 0.0457(3) -0.0023(5) 0.1487(4) 0.059(2) Uani 1 1 d . . . . .
H16 H 0.0465 -0.0545 0.1552 0.071 Uiso 1 1 calc R . . . .
C17 C 0.0355(3) 0.0252(5) 0.0959(4) 0.064(2) Uani 1 1 d . . . . .
H17 H 0.0303 -0.0087 0.0664 0.076 Uiso 1 1 calc R . . . .
C18 C 0.0328(3) 0.1006(5) 0.0861(3) 0.060(2) Uani 1 1 d . . . . .
H18 H 0.0255 0.1187 0.0501 0.072 Uiso 1 1 calc R . . . .
C19 C 0.0409(3) 0.1505(5) 0.1294(3) 0.0478(18) Uani 1 1 d . . . . .
C20 C 0.0411(3) 0.2321(5) 0.1283(3) 0.0468(18) Uani 1 1 d . . . . .
C21 C 0.0314(3) 0.2726(6) 0.0806(3) 0.058(2) Uani 1 1 d . . . . .
H21 H 0.0227 0.2477 0.0473 0.070 Uiso 1 1 calc R . . . .
C22 C 0.0345(4) 0.3496(6) 0.0820(4) 0.065(2) Uani 1 1 d . . . . .
H22 H 0.0284 0.3770 0.0491 0.078 Uiso 1 1 calc R . . . .
C23 C 0.0462(3) 0.3882(5) 0.1305(4) 0.058(2) Uani 1 1 d . . . . .
C24 C 0.0555(3) 0.3454(4) 0.1776(3) 0.0491(18) Uani 1 1 d . . . . .
H24 H 0.0637 0.3703 0.2110 0.059 Uiso 1 1 calc R . . . .
C25 C 0.0532(3) 0.2689(4) 0.1778(3) 0.0432(17) Uani 1 1 d . . . . .
C26 C 0.1309(4) -0.0021(6) 0.4153(5) 0.073(3) Uani 1 1 d . . . . .
C27 C 0.1934(4) 0.0050(7) 0.4092(5) 0.085(3) Uani 1 1 d . . . . .
H27A H 0.2073 -0.0360 0.3864 0.128 Uiso 1 1 calc GR . . . .
H27B H 0.2106 0.0027 0.4456 0.128 Uiso 1 1 calc GR . . . .
H27C H 0.2023 0.0527 0.3917 0.128 Uiso 1 1 calc GR . . . .
C28 C 0.1119(5) 0.0591(8) 0.4556(4) 0.095(4) Uani 1 1 d . . . . .
H28A H 0.0716 0.0598 0.4572 0.143 Uiso 1 1 calc GR . . . .
H28B H 0.1253 0.1077 0.4429 0.143 Uiso 1 1 calc GR . . . .
H28C H 0.1268 0.0487 0.4922 0.143 Uiso 1 1 calc GR . . . .
C29 C 0.1153(6) -0.0775(7) 0.4392(6) 0.112(5) Uani 1 1 d . . . . .
H29A H 0.1342 -0.1170 0.4188 0.167 Uiso 1 1 calc GR . . . .
H29B H 0.0754 -0.0845 0.4363 0.167 Uiso 1 1 calc GR . . . .
H29C H 0.1263 -0.0795 0.4779 0.167 Uiso 1 1 calc GR . . . .
C30 C 0.0509(4) 0.4742(5) 0.1316(3) 0.065(2) Uani 1 1 d D . . . .
C31 C 0.0265(9) 0.5071(9) 0.0773(6) 0.108(6) Uani 0.716(11) 1 d D . P A 1
H31A H 0.0485 0.4900 0.0460 0.162 Uiso 0.716(11) 1 calc GR . P A 1
H31B H 0.0274 0.5617 0.0790 0.162 Uiso 0.716(11) 1 calc GR . P A 1
H31C H -0.0116 0.4902 0.0730 0.162 Uiso 0.716(11) 1 calc GR . P A 1
C31A C -0.0049(9) 0.5128(19) 0.127(2) 0.109(6) Uani 0.284(11) 1 d D . P A 2
H31D H -0.0219 0.4999 0.0917 0.164 Uiso 0.284(11) 1 calc GR . P A 2
H31E H 0.0003 0.5670 0.1289 0.164 Uiso 0.284(11) 1 calc GR . P A 2
H31F H -0.0287 0.4965 0.1570 0.164 Uiso 0.284(11) 1 calc GR . P A 2
C32 C 0.0171(8) 0.5027(9) 0.1788(7) 0.095(5) Uani 0.716(11) 1 d D . P A 1
H32A H -0.0213 0.4874 0.1740 0.143 Uiso 0.716(11) 1 calc GR . P A 1
H32B H 0.0192 0.5572 0.1799 0.143 Uiso 0.716(11) 1 calc GR . P A 1
H32C H 0.0314 0.4821 0.2132 0.143 Uiso 0.716(11) 1 calc GR . P A 1
C32A C 0.077(2) 0.501(2) 0.1873(11) 0.108(6) Uani 0.284(11) 1 d D . P A 2
H32D H 0.0549 0.4819 0.2180 0.162 Uiso 0.284(11) 1 calc GR . P A 2
H32E H 0.0778 0.5553 0.1884 0.162 Uiso 0.284(11) 1 calc GR . P A 2
H32F H 0.1147 0.4814 0.1902 0.162 Uiso 0.284(11) 1 calc GR . P A 2
C33 C 0.1109(5) 0.4931(9) 0.1352(10) 0.109(6) Uani 0.716(11) 1 d D . P A 1
H33A H 0.1258 0.4745 0.1700 0.164 Uiso 0.716(11) 1 calc GR . P A 1
H33B H 0.1155 0.5473 0.1334 0.164 Uiso 0.716(11) 1 calc GR . P A 1
H33C H 0.1305 0.4697 0.1045 0.164 Uiso 0.716(11) 1 calc GR . P A 1
C33A C 0.0910(17) 0.506(2) 0.0885(15) 0.095(5) Uani 0.284(11) 1 d D . P A 2
H33D H 0.1243 0.4748 0.0875 0.143 Uiso 0.284(11) 1 calc GR . P A 2
H33E H 0.1008 0.5570 0.0984 0.143 Uiso 0.284(11) 1 calc GR . P A 2
H33F H 0.0734 0.5053 0.0523 0.143 Uiso 0.284(11) 1 calc GR . P A 2
C34 C 0.2434(3) 0.2343(4) 0.1506(3) 0.0397(15) Uani 1 1 d . . . . .
C35 C 0.1925(3) 0.2351(4) 0.1253(3) 0.0393(15) Uani 1 1 d . . . . .
H35 H 0.1631 0.2625 0.1413 0.047 Uiso 1 1 calc R . . . .
C36 C 0.1837(3) 0.1958(4) 0.0764(3) 0.0441(16) Uani 1 1 d . . . . .
H36 H 0.1488 0.1972 0.0588 0.053 Uiso 1 1 calc R . . . .
C37 C 0.2259(3) 0.1556(4) 0.0543(3) 0.054(2) Uani 1 1 d . . . . .
H37 H 0.2200 0.1278 0.0216 0.064 Uiso 1 1 calc R . . . .
C38 C 0.2770(4) 0.1549(6) 0.0788(4) 0.068(3) Uani 1 1 d . . . . .
H38 H 0.3063 0.1280 0.0623 0.081 Uiso 1 1 calc R . . . .
C39 C 0.2858(3) 0.1928(5) 0.1271(3) 0.055(2) Uani 1 1 d . . . . .
H39 H 0.3208 0.1908 0.1444 0.066 Uiso 1 1 calc R . . . .
C40 C 0.2726(3) 0.3794(4) 0.1978(3) 0.0372(14) Uani 1 1 d . . . . .
C41 C 0.2896(4) 0.3998(5) 0.1466(4) 0.064(2) Uani 1 1 d . . . . .
H41 H 0.2918 0.3637 0.1181 0.077 Uiso 1 1 calc R . . . .
C42 C 0.3038(5) 0.4750(5) 0.1359(4) 0.079(3) Uani 1 1 d . . . . .
H42 H 0.3150 0.4897 0.1000 0.095 Uiso 1 1 calc R . . . .
C43 C 0.3014(4) 0.5257(5) 0.1767(4) 0.066(2) Uani 1 1 d . . . . .
H43 H 0.3097 0.5765 0.1694 0.080 Uiso 1 1 calc R . . . .
C44 C 0.2869(4) 0.5042(4) 0.2291(4) 0.065(2) Uani 1 1 d . . . . .
H44 H 0.2871 0.5397 0.2580 0.078 Uiso 1 1 calc R . . . .
C45 C 0.2721(4) 0.4315(4) 0.2396(4) 0.055(2) Uani 1 1 d . . . . .
H45 H 0.2615 0.4172 0.2757 0.066 Uiso 1 1 calc R . . . .
C46 C 0.3124(3) 0.2423(4) 0.2465(3) 0.0422(16) Uani 1 1 d . . . . .
C47 C 0.3645(3) 0.2722(5) 0.2432(4) 0.057(2) Uani 1 1 d . . . . .
H47 H 0.3700 0.3176 0.2238 0.068 Uiso 1 1 calc R . . . .
C48 C 0.4087(4) 0.2378(6) 0.2675(5) 0.076(3) Uani 1 1 d . . . . .
H48 H 0.4440 0.2606 0.2663 0.092 Uiso 1 1 calc R . . . .
C49 C 0.4022(6) 0.1710(7) 0.2932(5) 0.095(4) Uani 1 1 d . . . . .
H49 H 0.4328 0.1463 0.3095 0.114 Uiso 1 1 calc R . . . .
C50 C 0.3514(7) 0.1404(7) 0.2953(6) 0.121(5) Uani 1 1 d . . . . .
H50 H 0.3472 0.0927 0.3118 0.146 Uiso 1 1 calc R . . . .
C51 C 0.3050(6) 0.1755(6) 0.2742(5) 0.099(4) Uani 1 1 d . . . . .
H51 H 0.2694 0.1545 0.2787 0.119 Uiso 1 1 calc R . . . .
C52 C 0.2795(6) 0.2356(9) 0.4313(6) 0.049(6) Uani 0.41(2) 1 d D U P B 1
C57 C 0.2366(6) 0.2073(11) 0.4628(8) 0.070(8) Uani 0.41(2) 1 d DG U P B 1
H57 H 0.1998 0.2229 0.4559 0.084 Uiso 0.41(2) 1 calc R . P B 1
C56 C 0.2474(10) 0.1563(12) 0.5044(8) 0.074(9) Uani 0.41(2) 1 d G U P B 1
H56 H 0.2181 0.1370 0.5260 0.089 Uiso 0.41(2) 1 calc R . P B 1
C55 C 0.3012(11) 0.1336(12) 0.5145(8) 0.085(12) Uani 0.41(2) 1 d G U P B 1
H55 H 0.3086 0.0987 0.5430 0.102 Uiso 0.41(2) 1 calc R . P B 1
C54 C 0.3441(8) 0.1618(12) 0.4830(9) 0.076(9) Uani 0.41(2) 1 d G U P B 1
H54 H 0.3808 0.1463 0.4899 0.091 Uiso 0.41(2) 1 calc R . P B 1
C53 C 0.3332(6) 0.2129(11) 0.4414(8) 0.066(9) Uani 0.41(2) 1 d DG U P B 1
H53 H 0.3626 0.2322 0.4198 0.079 Uiso 0.41(2) 1 calc R . P B 1
C58 C 0.2681(11) 0.2933(12) 0.3884(8) 0.085(10) Uani 0.41(2) 1 d D U P B 1
H58A H 0.2464 0.3339 0.4045 0.128 Uiso 0.41(2) 1 calc GR . P B 1
H58B H 0.2474 0.2707 0.3581 0.128 Uiso 0.41(2) 1 calc GR . P B 1
H58C H 0.3030 0.3132 0.3745 0.128 Uiso 0.41(2) 1 calc GR . P B 1
N1 N 0.0513(2) 0.1209(3) 0.1790(2) 0.0418(14) Uani 1 1 d . . . . .
P1 P 0.25349(7) 0.28444(10) 0.21404(7) 0.0364(4) Uani 1 1 d . . . . .
F1 F 0.4233(3) 0.1964(3) 0.1207(3) 0.098(3) Uani 0.886(9) 1 d D . P C 1
F1A F 0.453(2) 0.1885(19) 0.1354(19) 0.099(3) Uani 0.114(9) 1 d D . P C 2
F2 F 0.4955(6) 0.2975(6) 0.1441(4) 0.200(8) Uani 0.886(9) 1 d D . P C 1
F2A F 0.5379(11) 0.254(4) 0.118(3) 0.241(9) Uani 0.114(9) 1 d D . P C 2
F3 F 0.5067(6) 0.2144(6) 0.0586(7) 0.246(12) Uani 0.886(9) 1 d D . P C 1
F3A F 0.486(3) 0.206(3) 0.0395(17) 0.136(4) Uani 0.114(9) 1 d D . P C 2
F4 F 0.4160(7) 0.2514(8) 0.0267(4) 0.241(9) Uani 0.886(9) 1 d D . P C 1
F4A F 0.4004(9) 0.274(4) 0.073(3) 0.200(8) Uani 0.114(9) 1 d D . P C 2
F5 F 0.4020(3) 0.3339(4) 0.1099(5) 0.136(4) Uani 0.886(9) 1 d D . P C 1
F5A F 0.455(3) 0.322(3) 0.1526(16) 0.246(12) Uani 0.114(9) 1 d D . P C 2
F6 F 0.4823(4) 0.3505(4) 0.0483(3) 0.099(3) Uani 0.886(9) 1 d D . P C 1
F6A F 0.493(2) 0.346(2) 0.058(2) 0.098(3) Uani 0.114(9) 1 d D . P C 2
Sb1 Sb 0.45486(10) 0.27351(7) 0.08635(6) 0.0496(3) Uani 0.886(9) 1 d . . P C 1
Sb1A Sb 0.4697(5) 0.2667(6) 0.0944(5) 0.0496(3) Uani 0.114(9) 1 d . . P C 2
C52B C 0.2643(12) 0.2136(18) 0.4445(12) 0.060(13) Uani 0.25(2) 1 d D U P D 3
C53B C 0.3199(14) 0.218(2) 0.4316(12) 0.074(17) Uani 0.25(2) 1 d DG U P D 3
H53B H 0.3315 0.2472 0.4009 0.088 Uiso 0.25(2) 1 calc R . P D 3
C54B C 0.3585(10) 0.181(2) 0.4634(14) 0.060(13) Uani 0.25(2) 1 d G U P D 3
H54B H 0.3965 0.1843 0.4546 0.072 Uiso 0.25(2) 1 calc R . P D 3
C55B C 0.3415(12) 0.1388(17) 0.5083(13) 0.068(13) Uani 0.25(2) 1 d G U P D 3
H55B H 0.3680 0.1133 0.5300 0.081 Uiso 0.25(2) 1 calc R . P D 3
C56B C 0.2859(14) 0.1340(19) 0.5212(12) 0.055(13) Uani 0.25(2) 1 d G U P D 3
H56B H 0.2743 0.1052 0.5518 0.066 Uiso 0.25(2) 1 calc R . P D 3
C57B C 0.2473(10) 0.171(2) 0.4893(14) 0.069(15) Uani 0.25(2) 1 d DG U P D 3
H57B H 0.2093 0.1681 0.4982 0.083 Uiso 0.25(2) 1 calc R . P D 3
C58B C 0.2225(18) 0.251(5) 0.409(3) 0.18(4) Uani 0.25(2) 1 d D U P D 3
H58D H 0.2176 0.2216 0.3749 0.266 Uiso 0.25(2) 1 calc GR . P D 3
H58E H 0.2351 0.3010 0.3992 0.266 Uiso 0.25(2) 1 calc GR . P D 3
H58F H 0.1873 0.2539 0.4282 0.266 Uiso 0.25(2) 1 calc GR . P D 3
C52A C 0.3219(8) 0.1874(15) 0.4506(11) 0.075(11) Uani 0.342(18) 1 d D U P E 2
C57A C 0.3028(12) 0.2349(17) 0.4097(11) 0.13(2) Uani 0.342(18) 1 d DG U P E 2
H57A H 0.3278 0.2560 0.3841 0.156 Uiso 0.342(18) 1 calc R . P E 2
C56A C 0.2470(13) 0.2515(17) 0.4062(12) 0.091(11) Uani 0.342(18) 1 d G U P E 2
H56A H 0.2339 0.2840 0.3783 0.109 Uiso 0.342(18) 1 calc R . P E 2
C55A C 0.2103(9) 0.221(2) 0.4437(15) 0.113(16) Uani 0.342(18) 1 d G U P E 2
H55A H 0.1722 0.2319 0.4413 0.135 Uiso 0.342(18) 1 calc R . P E 2
C54A C 0.2294(10) 0.1730(19) 0.4846(13) 0.17(3) Uani 0.342(18) 1 d G U P E 2
H54A H 0.2043 0.1519 0.5102 0.203 Uiso 0.342(18) 1 calc R . P E 2
C53A C 0.2852(10) 0.1564(13) 0.4881(9) 0.073(9) Uani 0.342(18) 1 d DG U P E 2
H53A H 0.2982 0.1240 0.5160 0.088 Uiso 0.342(18) 1 calc R . P E 2
C58A C 0.3820(9) 0.171(2) 0.4551(18) 0.121(18) Uani 0.342(18) 1 d D U P E 2
H58G H 0.4010 0.2142 0.4709 0.182 Uiso 0.342(18) 1 calc GR . P E 2
H58H H 0.3970 0.1605 0.4185 0.182 Uiso 0.342(18) 1 calc GR . P E 2
H58I H 0.3876 0.1275 0.4789 0.182 Uiso 0.342(18) 1 calc GR . P E 2

loop_
_atom_site_aniso_label
_atom_site_aniso_U_11
_atom_site_aniso_U_22
_atom_site_aniso_U_33
_atom_site_aniso_U_23
_atom_site_aniso_U_13
_atom_site_aniso_U_12
Au1 0.03926(16) 0.04718(17) 0.03267(15) -0.00598(12) 0.00459(11) -0.01359(12)
Au2 0.02987(15) 0.04433(17) 0.03563(16) -0.01244(12) 0.00683(10) -0.01091(11)
C1 0.030(3) 0.058(4) 0.040(4) 0.002(3) 0.013(3) -0.012(3)
C2 0.044(4) 0.039(4) 0.031(3) -0.005(3) 0.008(3) -0.006(3)
C3 0.041(4) 0.041(4) 0.037(3) -0.010(3) -0.001(3) -0.003(3)
C4 0.069(5) 0.040(4) 0.052(4) -0.001(3) -0.003(4) -0.008(4)
C5 0.071(6) 0.042(4) 0.086(7) -0.019(4) -0.010(5) -0.008(4)
C6 0.078(6) 0.080(7) 0.059(6) -0.034(5) -0.007(5) -0.007(5)
C7 0.086(7) 0.098(8) 0.043(5) -0.025(5) 0.004(4) -0.019(6)
C8 0.066(5) 0.060(5) 0.038(4) -0.005(4) 0.004(4) -0.016(4)
C9 0.024(3) 0.053(4) 0.055(4) -0.012(3) 0.003(3) 0.000(3)
C10 0.030(3) 0.057(5) 0.053(4) -0.011(4) -0.001(3) -0.004(3)
C11 0.032(4) 0.068(5) 0.075(6) -0.005(5) -0.004(4) 0.001(4)
C12 0.050(5) 0.046(5) 0.098(7) 0.005(5) -0.013(5) 0.013(4)
C13 0.046(4) 0.056(5) 0.091(7) -0.019(5) -0.014(4) 0.016(4)
C14 0.025(3) 0.051(4) 0.060(4) -0.021(4) 0.000(3) 0.003(3)
C15 0.028(3) 0.052(4) 0.054(4) -0.021(4) 0.001(3) 0.001(3)
C16 0.043(4) 0.058(5) 0.076(6) -0.029(4) 0.000(4) -0.004(4)
C17 0.049(5) 0.074(6) 0.068(6) -0.041(5) -0.004(4) -0.012(4)
C18 0.045(4) 0.084(6) 0.049(4) -0.031(4) 0.000(3) -0.021(4)
C19 0.028(3) 0.069(5) 0.046(4) -0.016(4) 0.001(3) -0.011(3)
C20 0.034(4) 0.064(5) 0.043(4) -0.010(4) 0.005(3) -0.014(3)
C21 0.047(4) 0.087(7) 0.041(4) -0.006(4) -0.002(3) -0.014(4)
C22 0.066(6) 0.081(6) 0.048(5) 0.008(4) 0.008(4) -0.005(5)
C23 0.055(5) 0.063(5) 0.057(5) 0.000(4) 0.017(4) -0.012(4)
C24 0.049(4) 0.055(5) 0.044(4) -0.010(3) 0.012(3) -0.014(4)
C25 0.032(3) 0.062(5) 0.035(4) -0.006(3) 0.007(3) -0.012(3)
C26 0.052(5) 0.078(6) 0.087(7) 0.013(6) -0.021(5) 0.008(5)
C27 0.053(5) 0.109(9) 0.094(8) -0.007(7) -0.017(5) 0.008(6)
C28 0.084(7) 0.139(11) 0.063(6) 0.012(7) -0.018(6) 0.024(7)
C29 0.106(9) 0.113(10) 0.115(10) 0.050(9) -0.041(8) -0.028(8)
C30 0.081(6) 0.059(5) 0.057(5) 0.012(4) 0.018(5) -0.005(5)
C31 0.161(17) 0.059(8) 0.104(13) 0.016(8) -0.007(12) -0.017(10)
C31A 0.081(10) 0.061(9) 0.19(2) -0.011(11) 0.029(12) -0.028(8)
C32 0.127(14) 0.062(8) 0.097(11) -0.003(8) 0.048(10) 0.007(9)
C32A 0.161(17) 0.059(8) 0.104(13) 0.016(8) -0.007(12) -0.017(10)
C33 0.081(10) 0.061(9) 0.19(2) -0.011(11) 0.029(12) -0.028(8)
C33A 0.127(14) 0.062(8) 0.097(11) -0.003(8) 0.048(10) 0.007(9)
C34 0.040(4) 0.040(4) 0.039(3) -0.002(3) 0.003(3) -0.014(3)
C35 0.039(4) 0.042(4) 0.037(3) 0.005(3) 0.005(3) -0.003(3)
C36 0.048(4) 0.051(4) 0.033(3) 0.000(3) -0.001(3) -0.008(3)
C37 0.068(5) 0.052(5) 0.041(4) -0.016(3) 0.004(4) -0.017(4)
C38 0.052(5) 0.085(7) 0.067(6) -0.033(5) 0.008(4) 0.009(5)
C39 0.039(4) 0.067(5) 0.058(5) -0.026(4) 0.000(3) 0.003(4)
C40 0.028(3) 0.040(4) 0.044(4) 0.000(3) -0.001(3) 0.000(3)
C41 0.089(6) 0.050(5) 0.052(5) 0.002(4) 0.013(4) -0.018(4)
C42 0.106(8) 0.058(6) 0.073(6) 0.021(5) 0.007(6) -0.019(5)
C43 0.063(5) 0.038(4) 0.098(7) 0.016(5) -0.006(5) -0.004(4)
C44 0.068(5) 0.031(4) 0.097(7) -0.008(4) 0.001(5) 0.000(4)
C45 0.065(5) 0.040(4) 0.061(5) -0.003(4) 0.004(4) -0.005(4)
C46 0.053(4) 0.035(3) 0.039(4) 0.007(3) -0.007(3) -0.001(3)
C47 0.055(5) 0.048(4) 0.067(5) 0.001(4) -0.012(4) 0.002(4)
C48 0.059(6) 0.073(6) 0.098(8) -0.007(6) -0.021(5) 0.006(5)
C49 0.121(10) 0.073(7) 0.091(8) 0.004(6) -0.049(8) 0.029(7)
C50 0.162(14) 0.058(7) 0.144(13) 0.042(8) -0.038(11) 0.003(8)
C51 0.112(9) 0.055(6) 0.130(10) 0.038(7) -0.032(8) -0.025(6)
C52 0.051(12) 0.047(11) 0.049(11) -0.005(9) -0.008(10) -0.008(10)
C57 0.088(16) 0.065(13) 0.057(13) -0.023(11) -0.001(12) -0.011(13)
C56 0.096(18) 0.071(15) 0.057(13) -0.021(12) -0.004(13) -0.015(13)
C55 0.11(2) 0.062(16) 0.085(18) -0.022(13) -0.011(15) 0.016(14)
C54 0.100(17) 0.062(14) 0.067(15) -0.014(13) -0.002(13) 0.008(13)
C53 0.067(14) 0.061(15) 0.070(15) -0.031(12) -0.032(13) 0.012(12)
C58 0.12(2) 0.093(18) 0.046(13) 0.004(12) -0.032(13) -0.027(16)
N1 0.023(3) 0.055(4) 0.047(3) -0.019(3) 0.002(2) -0.007(2)
P1 0.0341(8) 0.0388(9) 0.0365(8) -0.0040(7) 0.0011(7) -0.0086(7)
F1 0.109(6) 0.060(4) 0.125(6) -0.013(4) 0.053(5) -0.014(4)
F1A 0.131(7) 0.079(5) 0.088(5) 0.029(4) 0.017(5) -0.006(4)
F2 0.245(15) 0.185(12) 0.170(10) 0.091(9) -0.152(11) -0.095(11)
F2A 0.42(3) 0.189(12) 0.114(9) -0.009(8) -0.092(12) -0.146(15)
F3 0.32(2) 0.097(7) 0.32(2) 0.044(10) 0.251(19) 0.042(10)
F3A 0.103(6) 0.076(5) 0.229(11) 0.013(6) 0.079(7) 0.015(4)
F4 0.42(3) 0.189(12) 0.114(9) -0.009(8) -0.092(12) -0.146(15)
F4A 0.245(15) 0.185(12) 0.170(10) 0.091(9) -0.152(11) -0.095(11)
F5 0.103(6) 0.076(5) 0.229(11) 0.013(6) 0.079(7) 0.015(4)
F5A 0.32(2) 0.097(7) 0.32(2) 0.044(10) 0.251(19) 0.042(10)
F6 0.131(7) 0.079(5) 0.088(5) 0.029(4) 0.017(5) -0.006(4)
F6A 0.109(6) 0.060(4) 0.125(6) -0.013(4) 0.053(5) -0.014(4)
Sb1 0.0538(8) 0.0429(4) 0.0520(5) -0.0048(3) 0.0092(5) -0.0039(4)
Sb1A 0.0538(8) 0.0429(4) 0.0520(5) -0.0048(3) 0.0092(5) -0.0039(4)
C52B 0.053(19) 0.062(19) 0.065(19) -0.022(15) 0.013(15) -0.013(15)
C53B 0.09(2) 0.05(2) 0.08(2) -0.013(17) 0.010(18) 0.004(17)
C54B 0.06(2) 0.049(17) 0.07(2) -0.015(15) 0.001(16) -0.002(16)
C55B 0.076(19) 0.058(18) 0.068(19) -0.012(15) 0.006(15) -0.008(15)
C56B 0.056(18) 0.047(18) 0.063(19) -0.012(15) 0.000(15) 0.005(13)
C57B 0.09(2) 0.06(2) 0.06(2) -0.028(16) -0.027(16) 0.004(16)
C58B 0.19(5) 0.17(5) 0.17(5) 0.01(4) -0.01(4) -0.01(4)
C52A 0.084(18) 0.069(18) 0.072(17) -0.009(14) -0.023(14) 0.009(15)
C57A 0.14(3) 0.11(2) 0.14(3) -0.015(18) -0.005(19) 0.014(18)
C56A 0.101(18) 0.095(19) 0.075(17) -0.012(15) -0.027(15) 0.013(16)
C55A 0.11(2) 0.11(2) 0.11(2) -0.008(17) -0.009(17) 0.009(17)
C54A 0.18(3) 0.16(3) 0.17(3) -0.03(2) -0.010(19) 0.001(19)
C53A 0.074(16) 0.064(15) 0.082(17) -0.036(13) -0.009(14) 0.001(13)
C58A 0.09(3) 0.12(3) 0.15(3) -0.05(3) 0.01(2) -0.02(2)

loop_
_atom_type_symbol
_atom_type_description
_atom_type_scat_dispersion_real
_atom_type_scat_dispersion_imag
_atom_type_scat_source
C C 0.0181 0.0091 'International Tables Vol C Tables 4.2.6.8 and 6.1.1.4'
H H 0.0000 0.0000 'International Tables Vol C Tables 4.2.6.8 and 6.1.1.4'
Au Au -4.4197 7.2980 'International Tables Vol C Tables 4.2.6.8 and 6.1.1.4'
F F 0.0727 0.0534 'International Tables Vol C Tables 4.2.6.8 and 6.1.1.4'
N N 0.0311 0.0180 'International Tables Vol C Tables 4.2.6.8 and 6.1.1.4'
P P 0.2955 0.4335 'International Tables Vol C Tables 4.2.6.8 and 6.1.1.4'
Sb Sb -0.0562 5.8946 'International Tables Vol C Tables 4.2.6.8 and 6.1.1.4'

loop_
_geom_angle_atom_site_label_1
_geom_angle_atom_site_label_2
_geom_angle_atom_site_label_3
_geom_angle
_geom_angle_site_symmetry_1
_geom_angle_site_symmetry_3
C1 Au1 Au2 39.34(19) . .
C1 Au1 C2 30.5(2) . .
C1 Au1 P1 165.35(19) . .
C2 Au1 Au2 69.76(16) . .
P1 Au1 Au2 126.11(4) . .
P1 Au1 C2 163.72(17) . .
C1 Au2 Au1 45.03(17) . .
C1 Au2 C9 99.5(3) . .
C1 Au2 C25 97.7(3) . .
C1 Au2 N1 175.8(2) . .
C9 Au2 Au1 102.90(18) . .
C25 Au2 Au1 87.13(18) . .
C25 Au2 C9 162.5(3) . .
N1 Au2 Au1 130.80(15) . .
N1 Au2 C9 81.6(3) . .
N1 Au2 C25 81.0(3) . .
Au2 C1 Au1 95.6(3) . .
C2 C1 Au1 79.2(4) . .
C2 C1 Au2 173.9(6) . .
C1 C2 Au1 70.3(4) . .
C1 C2 C3 170.3(7) . .
C3 C2 Au1 118.8(5) . .
C4 C3 C2 121.5(7) . .
C8 C3 C2 119.2(7) . .
C8 C3 C4 119.3(7) . .
C3 C4 H4 120.0 . .
C5 C4 C3 119.9(8) . .
C5 C4 H4 120.0 . .
C4 C5 H5 120.0 . .
C6 C5 C4 119.9(8) . .
C6 C5 H5 120.0 . .
C5 C6 H6 119.9 . .
C7 C6 C5 120.2(8) . .
C7 C6 H6 119.9 . .
C6 C7 H7 119.9 . .
C6 C7 C8 120.3(9) . .
C8 C7 H7 119.9 . .
C3 C8 C7 120.4(8) . .
C3 C8 H8 119.8 . .
C7 C8 H8 119.8 . .
C10 C9 Au2 130.1(6) . .
C10 C9 C14 119.8(7) . .
C14 C9 Au2 110.1(6) . .
C9 C10 H10 119.0 . .
C9 C10 C11 121.9(7) . .
C11 C10 H10 119.0 . .
C10 C11 C12 117.6(8) . .
C10 C11 C26 120.6(8) . .
C12 C11 C26 121.8(8) . .
C11 C12 H12 119.5 . .
C13 C12 C11 121.0(8) . .
C13 C12 H12 119.5 . .
C12 C13 H13 119.2 . .
C14 C13 C12 121.6(8) . .
C14 C13 H13 119.2 . .
C9 C14 C15 116.5(7) . .
C13 C14 C9 118.1(8) . .
C13 C14 C15 125.4(7) . .
C16 C15 C14 128.0(8) . .
N1 C15 C14 115.3(6) . .
N1 C15 C16 116.7(8) . .
C15 C16 H16 120.3 . .
C15 C16 C17 119.3(9) . .
C17 C16 H16 120.3 . .
C16 C17 H17 119.5 . .
C18 C17 C16 121.0(7) . .
C18 C17 H17 119.5 . .
C17 C18 H18 120.2 . .
C17 C18 C19 119.5(9) . .
C19 C18 H18 120.2 . .
C18 C19 C20 128.9(8) . .
N1 C19 C18 116.8(8) . .
N1 C19 C20 114.3(6) . .
C21 C20 C19 122.6(7) . .
C21 C20 C25 120.4(8) . .
C25 C20 C19 117.0(7) . .
C20 C21 H21 120.2 . .
C22 C21 C20 119.5(8) . .
C22 C21 H21 120.2 . .
C21 C22 H22 119.1 . .
C21 C22 C23 121.8(8) . .
C23 C22 H22 119.1 . .
C22 C23 C24 116.9(8) . .
C22 C23 C30 121.6(8) . .
C24 C23 C30 121.5(8) . .
C23 C24 H24 118.5 . .
C25 C24 C23 123.1(7) . .
C25 C24 H24 118.5 . .
C20 C25 Au2 110.6(6) . .
C24 C25 Au2 131.0(6) . .
C24 C25 C20 118.3(7) . .
C27 C26 C11 106.4(8) . .
C27 C26 C28 107.3(9) . .
C28 C26 C11 111.8(8) . .
C29 C26 C11 111.9(9) . .
C29 C26 C27 110.9(9) . .
C29 C26 C28 108.4(10) . .
C26 C27 H27A 109.5 . .
C26 C27 H27B 109.5 . .
C26 C27 H27C 109.5 . .
H27A C27 H27B 109.5 . .
H27A C27 H27C 109.5 . .
H27B C27 H27C 109.5 . .
C26 C28 H28A 109.5 . .
C26 C28 H28B 109.5 . .
C26 C28 H28C 109.5 . .
H28A C28 H28B 109.5 . .
H28A C28 H28C 109.5 . .
H28B C28 H28C 109.5 . .
C26 C29 H29A 109.5 . .
C26 C29 H29B 109.5 . .
C26 C29 H29C 109.5 . .
H29A C29 H29B 109.5 . .
H29A C29 H29C 109.5 . .
H29B C29 H29C 109.5 . .
C23 C30 C31 109.5(9) . .
C23 C30 C32A 110.2(16) . .
C31A C30 C23 112.8(15) . .
C31A C30 C32A 107(2) . .
C31A C30 C33A 110(2) . .
C32 C30 C23 108.2(8) . .
C32 C30 C31 108.2(11) . .
C33 C30 C23 107.2(9) . .
C33 C30 C31 109.4(11) . .
C33 C30 C32 114.2(12) . .
C33A C30 C23 113.6(16) . .
C33A C30 C32A 102.8(19) . .
C30 C31 H31A 109.5 . .
C30 C31 H31B 109.5 . .
C30 C31 H31C 109.5 . .
H31A C31 H31B 109.5 . .
H31A C31 H31C 109.5 . .
H31B C31 H31C 109.5 . .
C30 C31A H31D 109.5 . .
C30 C31A H31E 109.5 . .
C30 C31A H31F 109.5 . .
H31D C31A H31E 109.5 . .
H31D C31A H31F 109.5 . .
H31E C31A H31F 109.5 . .
C30 C32 H32A 109.5 . .
C30 C32 H32B 109.5 . .
C30 C32 H32C 109.5 . .
H32A C32 H32B 109.5 . .
H32A C32 H32C 109.5 . .
H32B C32 H32C 109.5 . .
C30 C32A H32D 109.5 . .
C30 C32A H32E 109.5 . .
C30 C32A H32F 109.5 . .
H32D C32A H32E 109.5 . .
H32D C32A H32F 109.5 . .
H32E C32A H32F 109.5 . .
C30 C33 H33A 109.5 . .
C30 C33 H33B 109.5 . .
C30 C33 H33C 109.5 . .
H33A C33 H33B 109.5 . .
H33A C33 H33C 109.5 . .
H33B C33 H33C 109.5 . .
C30 C33A H33D 109.5 . .
C30 C33A H33E 109.5 . .
C30 C33A H33F 109.5 . .
H33D C33A H33E 109.5 . .
H33D C33A H33F 109.5 . .
H33E C33A H33F 109.5 . .
C35 C34 C39 119.0(6) . .
C35 C34 P1 119.9(5) . .
C39 C34 P1 121.1(6) . .
C34 C35 H35 119.6 . .
C34 C35 C36 120.7(7) . .
C36 C35 H35 119.6 . .
C35 C36 H36 120.5 . .
C37 C36 C35 119.1(7) . .
C37 C36 H36 120.5 . .
C36 C37 H37 119.6 . .
C36 C37 C38 120.7(7) . .
C38 C37 H37 119.6 . .
C37 C38 H38 119.8 . .
C39 C38 C37 120.4(8) . .
C39 C38 H38 119.8 . .
C34 C39 H39 120.0 . .
C38 C39 C34 120.0(7) . .
C38 C39 H39 120.0 . .
C41 C40 C45 119.6(7) . .
C41 C40 P1 122.1(6) . .
C45 C40 P1 118.3(5) . .
C40 C41 H41 120.0 . .
C40 C41 C42 119.9(8) . .
C42 C41 H41 120.0 . .
C41 C42 H42 120.2 . .
C43 C42 C41 119.6(9) . .
C43 C42 H42 120.2 . .
C42 C43 H43 119.8 . .
C42 C43 C44 120.3(8) . .
C44 C43 H43 119.8 . .
C43 C44 H44 119.8 . .
C43 C44 C45 120.3(9) . .
C45 C44 H44 119.8 . .
C40 C45 H45 120.0 . .
C44 C45 C40 120.1(8) . .
C44 C45 H45 120.0 . .
C47 C46 C51 118.9(8) . .
C47 C46 P1 122.9(6) . .
C51 C46 P1 118.2(7) . .
C46 C47 H47 119.4 . .
C48 C47 C46 121.3(8) . .
C48 C47 H47 119.4 . .
C47 C48 H48 119.9 . .
C49 C48 C47 120.2(10) . .
C49 C48 H48 119.9 . .
C48 C49 H49 120.6 . .
C50 C49 C48 118.7(10) . .
C50 C49 H49 120.6 . .
C49 C50 H50 118.6 . .
C49 C50 C51 122.9(11) . .
C51 C50 H50 118.6 . .
C46 C51 C50 117.8(11) . .
C46 C51 H51 121.1 . .
C50 C51 H51 121.1 . .
C57 C52 C53 120.0 . .
C57 C52 C58 120.0(3) . .
C53 C52 C58 120.0(3) . .
C52 C57 H57 120.0 . .
C56 C57 C52 120.0 . .
C56 C57 H57 120.0 . .
C57 C56 H56 120.0 . .
C55 C56 C57 120.0 . .
C55 C56 H56 120.0 . .
C56 C55 H55 120.0 . .
C56 C55 C54 120.0 . .
C54 C55 H55 120.0 . .
C55 C54 H54 120.0 . .
C53 C54 C55 120.0 . .
C53 C54 H54 120.0 . .
C52 C53 H53 120.0 . .
C54 C53 C52 120.0 . .
C54 C53 H53 120.0 . .
C52 C58 H58A 109.5 . .
C52 C58 H58B 109.5 . .
C52 C58 H58C 109.5 . .
H58A C58 H58B 109.5 . .
H58A C58 H58C 109.5 . .
H58B C58 H58C 109.5 . .
C15 N1 Au2 116.3(5) . .
C19 N1 Au2 117.0(5) . .
C19 N1 C15 126.6(6) . .
C34 P1 Au1 110.8(2) . .
C34 P1 C40 108.5(3) . .
C40 P1 Au1 110.1(2) . .
C46 P1 Au1 114.7(2) . .
C46 P1 C34 105.9(3) . .
C46 P1 C40 106.6(3) . .
F1 Sb1 F6 175.7(4) . .
F2 Sb1 F1 93.2(5) . .
F2 Sb1 F3 92.9(8) . .
F2 Sb1 F4 177.6(6) . .
F2 Sb1 F5 89.9(6) . .
F2 Sb1 F6 90.9(4) . .
F3 Sb1 F1 91.1(4) . .
F3 Sb1 F6 90.0(4) . .
F4 Sb1 F1 89.0(5) . .
F4 Sb1 F3 86.2(8) . .
F4 Sb1 F5 90.9(7) . .
F4 Sb1 F6 87.0(5) . .
F5 Sb1 F1 90.6(3) . .
F5 Sb1 F3 176.6(7) . .
F5 Sb1 F6 88.0(4) . .
F2A Sb1A F1A 85.9(15) . .
F2A Sb1A F3A 87.8(15) . .
F2A Sb1A F5A 90.3(16) . .
F2A Sb1A F6A 88.4(16) . .
F3A Sb1A F1A 89.2(16) . .
F3A Sb1A F6A 92.8(16) . .
F4A Sb1A F1A 90.4(15) . .
F4A Sb1A F2A 176.2(18) . .
F4A Sb1A F3A 91.8(16) . .
F4A Sb1A F5A 89.8(16) . .
F4A Sb1A F6A 95.4(16) . .
F5A Sb1A F1A 86.9(15) . .
F5A Sb1A F3A 175.8(18) . .
F5A Sb1A F6A 90.9(16) . .
F6A Sb1A F1A 173.8(18) . .
C53B C52B C57B 120.0 . .
C53B C52B C58B 120.0(3) . .
C57B C52B C58B 119.9(3) . .
C52B C53B H53B 120.0 . .
C54B C53B C52B 120.0 . .
C54B C53B H53B 120.0 . .
C53B C54B H54B 120.0 . .
C55B C54B C53B 120.0 . .
C55B C54B H54B 120.0 . .
C54B C55B H55B 120.0 . .
C54B C55B C56B 120.0 . .
C56B C55B H55B 120.0 . .
C55B C56B H56B 120.0 . .
C57B C56B C55B 120.0 . .
C57B C56B H56B 120.0 . .
C52B C57B H57B 120.0 . .
C56B C57B C52B 120.0 . .
C56B C57B H57B 120.0 . .
C52B C58B H58D 109.5 . .
C52B C58B H58E 109.5 . .
C52B C58B H58F 109.5 . .
H58D C58B H58E 109.5 . .
H58D C58B H58F 109.5 . .
H58E C58B H58F 109.5 . .
C57A C52A C53A 120.0 . .
C57A C52A C58A 120.0(3) . .
C53A C52A C58A 120.0(3) . .
C52A C57A H57A 120.0 . .
C56A C57A C52A 120.0 . .
C56A C57A H57A 120.0 . .
C57A C56A H56A 120.0 . .
C57A C56A C55A 120.0 . .
C55A C56A H56A 120.0 . .
C56A C55A H55A 120.0 . .
C56A C55A C54A 120.0 . .
C54A C55A H55A 120.0 . .
C55A C54A H54A 120.0 . .
C53A C54A C55A 120.0 . .
C53A C54A H54A 120.0 . .
C52A C53A H53A 120.0 . .
C54A C53A C52A 120.0 . .
C54A C53A H53A 120.0 . .
C52A C58A H58G 109.5 . .
C52A C58A H58H 109.5 . .
C52A C58A H58I 109.5 . .
H58G C58A H58H 109.5 . .
H58G C58A H58I 109.5 . .
H58H C58A H58I 109.5 . .

loop_
_geom_bond_atom_site_label_1
_geom_bond_atom_site_label_2
_geom_bond_distance
_geom_bond_site_symmetry_2
Au1 Au2 3.1361(5) .
Au1 C1 2.230(6) .
Au1 C2 2.326(6) .
Au1 P1 2.2531(17) .
Au2 C1 1.998(7) .
Au2 C9 2.085(8) .
Au2 C25 2.081(8) .
Au2 N1 2.007(5) .
C1 C2 1.200(10) .
C2 C3 1.433(9) .
C3 C4 1.391(10) .
C3 C8 1.364(10) .
C4 H4 0.9500 .
C4 C5 1.384(11) .
C5 H5 0.9500 .
C5 C6 1.378(14) .
C6 H6 0.9500 .
C6 C7 1.352(14) .
C7 H7 0.9500 .
C7 C8 1.394(11) .
C8 H8 0.9500 .
C9 C10 1.374(11) .
C9 C14 1.432(10) .
C10 H10 0.9500 .
C10 C11 1.393(12) .
C11 C12 1.400(12) .
C11 C26 1.556(13) .
C12 H12 0.9500 .
C12 C13 1.384(13) .
C13 H13 0.9500 .
C13 C14 1.370(12) .
C14 C15 1.455(11) .
C15 C16 1.386(10) .
C15 N1 1.355(10) .
C16 H16 0.9500 .
C16 C17 1.397(13) .
C17 H17 0.9500 .
C17 C18 1.374(13) .
C18 H18 0.9500 .
C18 C19 1.396(10) .
C19 C20 1.463(11) .
C19 N1 1.342(10) .
C20 C21 1.389(12) .
C20 C25 1.405(10) .
C21 H21 0.9500 .
C21 C22 1.383(13) .
C22 H22 0.9500 .
C22 C23 1.397(12) .
C23 C24 1.398(12) .
C23 C30 1.547(12) .
C24 H24 0.9500 .
C24 C25 1.372(11) .
C26 C27 1.531(13) .
C26 C28 1.542(15) .
C26 C29 1.519(15) .
C27 H27A 0.9800 .
C27 H27B 0.9800 .
C27 H27C 0.9800 .
C28 H28A 0.9800 .
C28 H28B 0.9800 .
C28 H28C 0.9800 .
C29 H29A 0.9800 .
C29 H29B 0.9800 .
C29 H29C 0.9800 .
C30 C31 1.561(14) .
C30 C31A 1.524(18) .
C30 C32 1.501(12) .
C30 C32A 1.572(18) .
C30 C33 1.499(13) .
C30 C33A 1.537(18) .
C31 H31A 0.9800 .
C31 H31B 0.9800 .
C31 H31C 0.9800 .
C31A H31D 0.9800 .
C31A H31E 0.9800 .
C31A H31F 0.9800 .
C32 H32A 0.9800 .
C32 H32B 0.9800 .
C32 H32C 0.9800 .
C32A H32D 0.9800 .
C32A H32E 0.9800 .
C32A H32F 0.9800 .
C33 H33A 0.9800 .
C33 H33B 0.9800 .
C33 H33C 0.9800 .
C33A H33D 0.9800 .
C33A H33E 0.9800 .
C33A H33F 0.9800 .
C34 C35 1.381(10) .
C34 C39 1.393(10) .
C34 P1 1.804(7) .
C35 H35 0.9500 .
C35 C36 1.399(10) .
C36 H36 0.9500 .
C36 C37 1.364(11) .
C37 H37 0.9500 .
C37 C38 1.378(12) .
C38 H38 0.9500 .
C38 C39 1.374(11) .
C39 H39 0.9500 .
C40 C41 1.363(10) .
C40 C45 1.382(10) .
C40 P1 1.808(7) .
C41 H41 0.9500 .
C41 C42 1.416(12) .
C42 H42 0.9500 .
C42 C43 1.349(14) .
C43 H43 0.9500 .
C43 C44 1.376(13) .
C44 H44 0.9500 .
C44 C45 1.376(11) .
C45 H45 0.9500 .
C46 C47 1.377(11) .
C46 C51 1.387(12) .
C46 P1 1.800(7) .
C47 H47 0.9500 .
C47 C48 1.373(12) .
C48 H48 0.9500 .
C48 C49 1.361(16) .
C49 H49 0.9500 .
C49 C50 1.352(19) .
C50 H50 0.9500 .
C50 C51 1.388(18) .
C51 H51 0.9500 .
C52 C57 1.3900 .
C52 C53 1.3900 .
C52 C58 1.495(4) .
C57 H57 0.9500 .
C57 C56 1.3900 .
C56 H56 0.9500 .
C56 C55 1.3900 .
C55 H55 0.9500 .
C55 C54 1.3900 .
C54 H54 0.9500 .
C54 C53 1.3900 .
C53 H53 0.9500 .
C58 H58A 0.9800 .
C58 H58B 0.9800 .
C58 H58C 0.9800 .
F1 Sb1 1.789(4) .
F1A Sb1A 1.771(5) .
F2 Sb1 1.771(4) .
F2A Sb1A 1.769(5) .
F3 Sb1 1.779(4) .
F3A Sb1A 1.769(5) .
F4 Sb1 1.775(4) .
F4A Sb1A 1.768(5) .
F5 Sb1 1.776(4) .
F5A Sb1A 1.769(5) .
F6 Sb1 1.791(4) .
F6A Sb1A 1.770(5) .
C52B C53B 1.3900 .
C52B C57B 1.3900 .
C52B C58B 1.496(4) .
C53B H53B 0.9500 .
C53B C54B 1.3900 .
C54B H54B 0.9500 .
C54B C55B 1.3900 .
C55B H55B 0.9500 .
C55B C56B 1.3900 .
C56B H56B 0.9500 .
C56B C57B 1.3900 .
C57B H57B 0.9500 .
C58B H58D 0.9800 .
C58B H58E 0.9800 .
C58B H58F 0.9800 .
C52A C57A 1.3900 .
C52A C53A 1.3900 .
C52A C58A 1.495(4) .
C57A H57A 0.9500 .
C57A C56A 1.3900 .
C56A H56A 0.9500 .
C56A C55A 1.3900 .
C55A H55A 0.9500 .
C55A C54A 1.3900 .
C54A H54A 0.9500 .
C54A C53A 1.3900 .
C53A H53A 0.9500 .
C58A H58G 0.9800 .
C58A H58H 0.9800 .
C58A H58I 0.9800 .

loop_
_geom_torsion_atom_site_label_1
_geom_torsion_atom_site_label_2
_geom_torsion_atom_site_label_3
_geom_torsion_atom_site_label_4
_geom_torsion
_geom_torsion_site_symmetry_1
_geom_torsion_site_symmetry_2
_geom_torsion_site_symmetry_3
_geom_torsion_site_symmetry_4
Au1 C2 C3 C4 47.3(9) . . . .
Au1 C2 C3 C8 -132.8(6) . . . .
Au2 C9 C10 C11 -179.5(5) . . . .
Au2 C9 C14 C13 -178.3(6) . . . .
Au2 C9 C14 C15 4.4(7) . . . .
C2 C3 C4 C5 -178.3(8) . . . .
C2 C3 C8 C7 179.1(8) . . . .
C3 C4 C5 C6 -1.4(14) . . . .
C4 C3 C8 C7 -1.0(13) . . . .
C4 C5 C6 C7 0.2(16) . . . .
C5 C6 C7 C8 0.5(17) . . . .
C6 C7 C8 C3 -0.2(15) . . . .
C8 C3 C4 C5 1.7(12) . . . .
C9 C10 C11 C12 -2.6(11) . . . .
C9 C10 C11 C26 175.0(7) . . . .
C9 C14 C15 C16 173.4(7) . . . .
C9 C14 C15 N1 -4.0(9) . . . .
C10 C9 C14 C13 1.7(10) . . . .
C10 C9 C14 C15 -175.6(6) . . . .
C10 C11 C12 C13 2.5(12) . . . .
C10 C11 C26 C27 -80.2(10) . . . .
C10 C11 C26 C28 36.7(12) . . . .
C10 C11 C26 C29 158.5(9) . . . .
C11 C12 C13 C14 -0.2(13) . . . .
C12 C11 C26 C27 97.3(10) . . . .
C12 C11 C26 C28 -145.8(9) . . . .
C12 C11 C26 C29 -23.9(13) . . . .
C12 C13 C14 C9 -1.8(12) . . . .
C12 C13 C14 C15 175.2(7) . . . .
C13 C14 C15 C16 -3.6(12) . . . .
C13 C14 C15 N1 178.9(7) . . . .
C14 C9 C10 C11 0.6(10) . . . .
C14 C15 C16 C17 -175.8(7) . . . .
C14 C15 N1 Au2 1.4(7) . . . .
C14 C15 N1 C19 177.0(6) . . . .
C15 C16 C17 C18 -1.7(12) . . . .
C16 C15 N1 Au2 -176.3(5) . . . .
C16 C15 N1 C19 -0.8(10) . . . .
C16 C17 C18 C19 0.7(12) . . . .
C17 C18 C19 C20 178.5(7) . . . .
C17 C18 C19 N1 0.3(11) . . . .
C18 C19 C20 C21 1.5(12) . . . .
C18 C19 C20 C25 -176.8(7) . . . .
C18 C19 N1 Au2 175.3(5) . . . .
C18 C19 N1 C15 -0.2(10) . . . .
C19 C20 C21 C22 -177.3(7) . . . .
C19 C20 C25 Au2 0.8(8) . . . .
C19 C20 C25 C24 177.9(6) . . . .
C20 C19 N1 Au2 -3.2(7) . . . .
C20 C19 N1 C15 -178.7(6) . . . .
C20 C21 C22 C23 -1.1(13) . . . .
C21 C20 C25 Au2 -177.5(6) . . . .
C21 C20 C25 C24 -0.4(10) . . . .
C21 C22 C23 C24 0.8(13) . . . .
C21 C22 C23 C30 178.6(8) . . . .
C22 C23 C24 C25 -0.3(12) . . . .
C22 C23 C30 C31 14.1(14) . . . .
C22 C23 C30 C31A 74(2) . . . .
C22 C23 C30 C32 131.8(11) . . . .
C22 C23 C30 C32A -167(2) . . . .
C22 C23 C30 C33 -104.6(13) . . . .
C22 C23 C30 C33A -53(2) . . . .
C23 C24 C25 Au2 176.5(6) . . . .
C23 C24 C25 C20 0.1(11) . . . .
C24 C23 C30 C31 -168.1(11) . . . .
C24 C23 C30 C31A -109(2) . . . .
C24 C23 C30 C32 -50.4(13) . . . .
C24 C23 C30 C32A 10(2) . . . .
C24 C23 C30 C33 73.2(13) . . . .
C24 C23 C30 C33A 125(2) . . . .
C25 C20 C21 C22 0.9(12) . . . .
C26 C11 C12 C13 -175.2(8) . . . .
C30 C23 C24 C25 -178.1(7) . . . .
C34 C35 C36 C37 1.0(11) . . . .
C35 C34 C39 C38 1.5(12) . . . .
C35 C34 P1 Au1 33.3(6) . . . .
C35 C34 P1 C40 -87.6(6) . . . .
C35 C34 P1 C46 158.2(6) . . . .
C35 C36 C37 C38 -1.5(12) . . . .
C36 C37 C38 C39 2.1(14) . . . .
C37 C38 C39 C34 -2.0(15) . . . .
C39 C34 C35 C36 -1.0(11) . . . .
C39 C34 P1 Au1 -144.9(6) . . . .
C39 C34 P1 C40 94.2(7) . . . .
C39 C34 P1 C46 -20.0(7) . . . .
C40 C41 C42 C43 1.1(16) . . . .
C41 C40 C45 C44 2.1(12) . . . .
C41 C40 P1 Au1 -136.5(6) . . . .
C41 C40 P1 C34 -15.1(8) . . . .
C41 C40 P1 C46 98.6(7) . . . .
C41 C42 C43 C44 2.2(16) . . . .
C42 C43 C44 C45 -3.3(15) . . . .
C43 C44 C45 C40 1.2(14) . . . .
C45 C40 C41 C42 -3.2(14) . . . .
C45 C40 P1 Au1 46.3(6) . . . .
C45 C40 P1 C34 167.7(6) . . . .
C45 C40 P1 C46 -78.6(6) . . . .
C46 C47 C48 C49 3.1(16) . . . .
C47 C46 C51 C50 -2.9(18) . . . .
C47 C46 P1 Au1 -138.8(6) . . . .
C47 C46 P1 C34 98.7(7) . . . .
C47 C46 P1 C40 -16.8(8) . . . .
C47 C48 C49 C50 -1.3(19) . . . .
C48 C49 C50 C51 -3(2) . . . .
C49 C50 C51 C46 5(2) . . . .
C51 C46 C47 C48 -0.9(14) . . . .
C51 C46 P1 Au1 43.5(9) . . . .
C51 C46 P1 C34 -79.1(9) . . . .
C51 C46 P1 C40 165.5(8) . . . .
C52 C57 C56 C55 0.0 . . . .
C57 C52 C53 C54 0.0 . . . .
C57 C56 C55 C54 0.0 . . . .
C56 C55 C54 C53 0.0 . . . .
C55 C54 C53 C52 0.0 . . . .
C53 C52 C57 C56 0.0 . . . .
C58 C52 C57 C56 -176.9(19) . . . .
C58 C52 C53 C54 176.9(19) . . . .
N1 C15 C16 C17 1.7(11) . . . .
N1 C19 C20 C21 179.8(7) . . . .
N1 C19 C20 C25 1.5(9) . . . .
P1 C34 C35 C36 -179.3(5) . . . .
P1 C34 C39 C38 179.7(7) . . . .
P1 C40 C41 C42 179.6(8) . . . .
P1 C40 C45 C44 179.4(7) . . . .
P1 C46 C47 C48 -178.6(8) . . . .
P1 C46 C51 C50 174.9(11) . . . .
C52B C53B C54B C55B 0.0 . . . .
C53B C52B C57B C56B 0.0 . . . .
C53B C54B C55B C56B 0.0 . . . .
C54B C55B C56B C57B 0.0 . . . .
C55B C56B C57B C52B 0.0 . . . .
C57B C52B C53B C54B 0.0 . . . .
C58B C52B C53B C54B -177(6) . . . .
C58B C52B C57B C56B 177(5) . . . .
C52A C57A C56A C55A 0.0 . . . .
C57A C52A C53A C54A 0.0 . . . .
C57A C56A C55A C54A 0.0 . . . .
C56A C55A C54A C53A 0.0 . . . .
C55A C54A C53A C52A 0.0 . . . .
C53A C52A C57A C56A 0.0 . . . .
C58A C52A C57A C56A -179(3) . . . .
C58A C52A C53A C54A 179(3) . . . .
